data_1532985
loop_
_publ_author_name
'Kampf, A.R.'
'Merlino, S.'
'Pasero, M.'

_publ_section_title
;
 Order-disorder approach to calcioaravaipaite, (Pb Ca2 Al (F, O H)9) : the
 crystal structure of the triclinic MDO polytype
;
_journal_name_full 'American Mineralogist'
_journal_page_first 430
_journal_page_last 435
_journal_volume 88
_journal_year 2003
_chemical_formula_sum 'Al Ca2 F8 H O Pb'
_chemical_name_systematic 'Pb Ca2 Al (F8 (O H))'
_space_group_IT_number 2
_symmetry_space_group_name_Hall '-P 1 (1/2*x+1/2*y,1/2*x-1/2*y,-z)'
_symmetry_space_group_name_H-M 'C -1'
_cell_angle_alpha 98.86
_cell_angle_beta 96.91
_cell_angle_gamma 90
_cell_formula_units_Z 4
_cell_length_a 7.722
_cell_length_b 7.516
_cell_length_c 12.206
_cell_volume 694.757
_citation_journal_id_ASTM AMMIAY
_cod_data_source_file Kampf_AMMIAY_2003_675.cif
_cod_data_source_block H1Al1Ca2F8O1Pb1
_cod_original_cell_volume 694.7571
_cod_original_sg_symbol_H-M 'P -1 (a+b,a-b,-c)'
_cod_original_formula_sum 'H1 Al1 Ca2 F8 O1 Pb1'
_cod_database_code 1532985

loop_
_symmetry_equiv_pos_as_xyz
x,y,z
-x,-y,-z
x+1/2,y+1/2,z
-x+1/2,-y+1/2,-z

loop_
_atom_site_label
_atom_site_type_symbol
_atom_site_fract_x
_atom_site_fract_y
_atom_site_fract_z
_atom_site_occupancy
_atom_site_U_iso_or_equiv
Pb1 Pb+2 0.74457 0.52709 0.10749 1 0.0
F6 F-1 0.3443 0.7371 0.2768 1 0.0
F4 F-1 0.4319 0.5265 0.1002 0.5 0.0
F9 F-1 0.6854 0.5714 0.2905 0.5 0.0
Al1 Al+3 0.2511 0.5453 0.1813 1 0.0
F5 F-1 0.6474 0.8513 0.093 1 0.0
Ca2 Ca+2 0.8932 0.6576 0.6137 1 0.0
F2 F-1 0.8449 0.8984 0.2749 1 0.0
F8 F-1 0.6201 0.6304 0.5053 1 0.0
F1 F-1 0.0673 0.5655 0.2648 1 0.0
F3 F-1 0.1484 0.6981 0.0948 1 0.0
F7 F-1 0.1273 0.621 0.4991 1 0.0
Ca1 Ca+2 0.3925 0.6497 0.6144 1 0.0
O1 O-2 0.4319 0.5265 0.1002 0.5 0.0
O2 O-2 0.6854 0.5714 0.2905 0.5 0.0
